data_7213014
loop_
_publ_author_name
'Devillers, Ingrid'
'de Wergifosse, Bertrand'
'Bruneau, Marie-Pierre'
'Tinant, Bernard'
'Declercq, Jean-Paul'
'Touillaux, Roland'
'Rees, Jean-Fran\,cois'
'Marchand-Brynaert, Jacqueline'

_publ_section_title
;
 Synthesis, structural characterization and antioxidative properties of
 aminopyrazine and imidazolopyrazine derivatives
;
_journal_issue 7
_journal_name_full 'Journal of the Chemical Society, Perkin Transactions 2'
_journal_page_first 1481
_journal_paper_doi 10.1039/a900289h
_journal_year 1999
_chemical_formula_sum 'C12 H13 N3 O3'
_chemical_formula_weight 247.25
_chemical_name_common 'compound 3b'
_chemical_name_systematic
; 
 ? 
;
_space_group_IT_number 2
_symmetry_cell_setting triclinic
_symmetry_space_group_name_Hall '-P 1'
_symmetry_space_group_name_H-M 'P -1'
_atom_sites_solution_hydrogens geom
_atom_sites_solution_primary direct
_atom_sites_solution_secondary difmap
_audit_creation_method SHELXL
_cell_angle_alpha 87.86(4)
_cell_angle_beta 101.21(3)
_cell_angle_gamma 88.92(4)
_cell_formula_units_Z 2
_cell_length_a 6.832(2)
_cell_length_b 9.076(6)
_cell_length_c 9.679(3)
_cell_measurement_temperature 293(2)
_cell_volume 588.1(5)
_computing_structure_refinement 'SHELXL-93 (Sheldrick, 1993)'
_computing_structure_solution 'SHELXS-86 (Sheldrick, 1990)'
_diffrn_ambient_temperature 293(2)
_diffrn_radiation_monochromator graphite
_diffrn_radiation_source 'fine-focus sealed tube'
_diffrn_radiation_type CuKa
_diffrn_radiation_wavelength 1.54178
_diffrn_reflns_av_R_equivalents 0.0000
_diffrn_reflns_av_sigmaI/netI 0.0440
_diffrn_reflns_limit_h_max 8
_diffrn_reflns_limit_h_min 0
_diffrn_reflns_limit_k_max 10
_diffrn_reflns_limit_k_min -10
_diffrn_reflns_limit_l_max 11
_diffrn_reflns_limit_l_min -11
_diffrn_reflns_number 2126
_diffrn_reflns_theta_max 67.47
_diffrn_reflns_theta_min 4.66
_exptl_absorpt_coefficient_mu 0.856
_exptl_crystal_density_diffrn 1.396
_exptl_crystal_F_000 260
_exptl_crystal_size_max 0.20
_exptl_crystal_size_mid 0.15
_exptl_crystal_size_min 0.04
_refine_diff_density_max 0.249
_refine_diff_density_min -0.259
_refine_diff_density_rms 0.054
_refine_ls_extinction_coef 0.0134(25)
_refine_ls_extinction_expression Fc^*^=kFc[1+0.001xFc^2^l^3^/sin(2q)]^-1/4^
_refine_ls_extinction_method SHELXL
_refine_ls_goodness_of_fit_all 1.002
_refine_ls_goodness_of_fit_obs 1.137
_refine_ls_matrix_type full
_refine_ls_number_parameters 204
_refine_ls_number_reflns 2126
_refine_ls_number_restraints 0
_refine_ls_restrained_S_all 1.002
_refine_ls_restrained_S_obs 1.137
_refine_ls_R_factor_all 0.0754
_refine_ls_R_factor_obs 0.0561
_refine_ls_shift/esd_max 0.000
_refine_ls_shift/esd_mean 0.000
_refine_ls_structure_factor_coef Fsqd
_refine_ls_weighting_details 'w=1/[s^2^(Fo^2^)+( 0.1022P)^2^+0.0000P] where P=(Fo^2^+2Fc^2^)/3'
_refine_ls_weighting_scheme calc
_refine_ls_wR_factor_all 0.1533
_refine_ls_wR_factor_obs 0.1447
_reflns_number_observed 1529
_reflns_number_total 2126
_reflns_observed_criterion >2sigma(I)
_cod_data_source_file 900289hsup1.cif
_cod_data_source_block br4-04
_cod_depositor_comments
;
The following automatic conversions were performed:

'_symmetry_cell_setting' value 'Triclinic' changed to 'triclinic'
according to /home/saulius/struct/CIF-dictionaries/cif_core.dic
dictionary named 'cif_core.dic' version 2.4.2 from 2011-04-26.

Automatic conversion script
Id: cif_fix_values 1891 2012-01-12 08:04:46Z andrius 

The following automatic conversions were performed:

'_refine_ls_weighting_scheme' value 'calc w=1/[s^2^(Fo^2^)+(
0.1022P)^2^+0.0000P] where P=(Fo^2^+2Fc^2^)/3' was changed to 'calc'.
New tag '_refine_ls_weighting_details' was created. The value of the
new tag was set to 'w=1/[s^2^(Fo^2^)+( 0.1022P)^2^+0.0000P] where
P=(Fo^2^+2Fc^2^)/3'.

Automatic conversion script
Id: cif_fix_values 3143 2015-03-26 13:38:13Z robertas 
;
_cod_database_code 7213014

loop_
_symmetry_equiv_pos_as_xyz
'x, y, z'
'-x, -y, -z'

loop_
_atom_site_aniso_label
_atom_site_aniso_U_11
_atom_site_aniso_U_22
_atom_site_aniso_U_33
_atom_site_aniso_U_23
_atom_site_aniso_U_13
_atom_site_aniso_U_12
N1 0.0437(11) 0.0399(11) 0.0345(10) -0.0062(8) 0.0082(8) 0.0021(8)
C2 0.0352(12) 0.0447(13) 0.0312(11) -0.0062(10) 0.0085(9) 0.0022(9)
C3 0.0358(12) 0.0435(13) 0.0302(11) -0.0029(9) 0.0086(9) 0.0046(9)
N4 0.0384(10) 0.0382(11) 0.0330(10) -0.0033(8) 0.0095(8) 0.0050(8)
C5 0.0509(15) 0.0371(14) 0.0458(14) -0.0063(11) 0.0122(11) 0.0065(10)
C6 0.0499(15) 0.0429(15) 0.049(2) -0.0132(12) 0.0150(11) 0.0047(11)
N7 0.0475(12) 0.0512(13) 0.0348(11) -0.0099(9) 0.0105(9) 0.0013(9)
C8 0.0432(13) 0.0454(14) 0.0364(13) -0.0037(10) 0.0091(10) 0.0017(10)
C9 0.0351(12) 0.0412(13) 0.0353(12) -0.0019(10) 0.0093(9) 0.0037(9)
O10 0.0575(11) 0.0524(11) 0.0355(9) 0.0043(8) 0.0107(8) 0.0119(8)
C11 0.0336(12) 0.0464(14) 0.0386(13) -0.0105(10) 0.0118(9) -0.0024(9)
C12 0.051(2) 0.058(2) 0.0373(13) -0.0105(12) 0.0057(11) 0.0083(12)
C13 0.060(2) 0.078(2) 0.0395(15) -0.0178(14) 0.0053(12) 0.0089(15)
C14 0.062(2) 0.065(2) 0.056(2) -0.0292(15) 0.0198(14) -0.0062(14)
C15 0.071(2) 0.051(2) 0.061(2) -0.0159(14) 0.0289(15) -0.0040(14)
C16 0.057(2) 0.048(2) 0.0437(14) -0.0106(12) 0.0193(12) -0.0007(12)
O17 0.0647(13) 0.0489(11) 0.0511(12) 0.0032(9) 0.0164(10) 0.0114(9)
O18 0.0647(13) 0.099(2) 0.0375(10) -0.0133(11) 0.0159(9) -0.0107(12)

loop_
_atom_site_label
_atom_site_type_symbol
_atom_site_fract_x
_atom_site_fract_y
_atom_site_fract_z
_atom_site_U_iso_or_equiv
_atom_site_thermal_displace_type
_atom_site_occupancy
_atom_site_calc_flag
N1 N 0.2185(3) 1.0766(2) 0.4520(2) 0.0392(5) Uani 1 d
C2 C 0.2666(3) 1.0402(3) 0.5906(2) 0.0367(5) Uani 1 d
C3 C 0.2995(3) 0.8832(3) 0.6159(2) 0.0362(5) Uani 1 d
N4 N 0.2710(3) 0.8316(2) 0.4828(2) 0.0362(5) Uani 1 d
C5 C 0.2836(4) 0.6891(3) 0.4365(3) 0.0442(6) Uani 1 d
C6 C 0.2452(4) 0.6687(3) 0.2983(3) 0.0463(6) Uani 1 d
N7 N 0.1904(3) 0.7850(2) 0.2026(2) 0.0440(5) Uani 1 d
C8 C 0.1796(4) 0.9239(3) 0.2451(3) 0.0415(6) Uani 1 d
C9 C 0.2193(3) 0.9499(3) 0.3842(2) 0.0369(5) Uani 1 d
O10 O 0.3462(3) 0.8017(2) 0.7260(2) 0.0486(5) Uani 1 d
C11 C 0.2809(3) 1.1515(3) 0.6974(2) 0.0387(6) Uani 1 d
C12 C 0.3389(4) 1.1136(3) 0.8403(3) 0.0490(7) Uani 1 d
C13 C 0.3515(5) 1.2197(4) 0.9398(3) 0.0593(8) Uani 1 d
C14 C 0.3061(5) 1.3662(4) 0.8988(3) 0.0590(8) Uani 1 d
C15 C 0.2494(5) 1.4053(4) 0.7584(3) 0.0585(8) Uani 1 d
C16 C 0.2365(4) 1.2991(3) 0.6573(3) 0.0483(6) Uani 1 d
O17 O 0.2650(3) 1.3179(2) 0.2675(2) 0.0545(5) Uani 1 d
O18 O 0.0959(4) 0.7532(3) 0.9186(2) 0.0658(7) Uani 1 d
H5 H 0.3271(47) 0.6094(38) 0.5139(35) 0.075(3) Uiso 1 d
H6 H 0.2515(49) 0.5720(40) 0.2688(35) 0.075(3) Uiso 1 d
H7 H 0.1715(48) 0.7745(38) 0.1027(37) 0.075(3) Uiso 1 d
H8 H 0.1470(50) 1.0035(39) 0.1745(36) 0.075(3) Uiso 1 d
H12 H 0.3694(51) 1.0131(40) 0.8703(35) 0.075(3) Uiso 1 d
H13 H 0.3809(49) 1.1887(36) 1.0408(36) 0.075(3) Uiso 1 d
H14 H 0.3112(51) 1.4374(38) 0.9734(35) 0.075(3) Uiso 1 d
H15 H 0.2123(49) 1.5114(39) 0.7214(34) 0.075(3) Uiso 1 d
H16 H 0.2017(49) 1.3277(39) 0.5528(37) 0.075(3) Uiso 1 d
H17A H 0.2405(51) 1.2614(40) 0.3447(39) 0.075(3) Uiso 1 d
H17B H 0.3808(56) 1.2943(40) 0.2508(36) 0.075(3) Uiso 1 d
H18A H -0.0228(53) 0.7175(38) 0.8650(37) 0.075(3) Uiso 1 d
H18B H 0.1729(52) 0.7651(39) 0.8554(38) 0.075(3) Uiso 1 d

loop_
_atom_type_symbol
_atom_type_description
_atom_type_scat_dispersion_real
_atom_type_scat_dispersion_imag
_atom_type_scat_source
C C 0.0181 0.0091 'International Tables Vol C Tables 4.2.6.8 and 6.1.1.4'
H H 0.0000 0.0000 'International Tables Vol C Tables 4.2.6.8 and 6.1.1.4'
N N 0.0311 0.0180 'International Tables Vol C Tables 4.2.6.8 and 6.1.1.4'
O O 0.0492 0.0322 'International Tables Vol C Tables 4.2.6.8 and 6.1.1.4'

loop_
_geom_angle_atom_site_label_1
_geom_angle_atom_site_label_2
_geom_angle_atom_site_label_3
_geom_angle
C2 N1 C9 106.6(2)
N1 C2 C3 111.6(2)
N1 C2 C11 121.9(2)
C3 C2 C11 126.6(2)
O10 C3 N4 123.6(2)
O10 C3 C2 133.4(2)
N4 C3 C2 102.9(2)
C3 N4 C5 130.9(2)
C3 N4 C9 109.4(2)
C5 N4 C9 119.7(2)
C6 C5 N4 118.7(2)
C6 C5 H5 126.0(19)
N4 C5 H5 115.3(19)
C5 C6 N7 121.1(2)
C5 C6 H6 117.7(21)
N7 C6 H6 121.2(21)
C8 N7 C6 121.2(2)
C8 N7 H7 115.8(21)
C6 N7 H7 122.7(21)
N7 C8 C9 119.7(2)
N7 C8 H8 118.8(21)
C9 C8 H8 121.4(21)
N1 C9 C8 130.9(2)
N1 C9 N4 109.6(2)
C8 C9 N4 119.5(2)
C12 C11 C16 118.4(2)
C12 C11 C2 121.4(2)
C16 C11 C2 120.2(2)
C13 C12 C11 120.8(3)
C13 C12 H12 119.3(20)
C11 C12 H12 119.9(20)
C12 C13 C14 120.4(3)
C12 C13 H13 119.1(20)
C14 C13 H13 120.3(20)
C15 C14 C13 119.5(3)
C15 C14 H14 122.8(20)
C13 C14 H14 117.6(20)
C14 C15 C16 120.5(3)
C14 C15 H15 123.3(19)
C16 C15 H15 116.2(19)
C15 C16 C11 120.4(3)
C15 C16 H16 121.1(20)
C11 C16 H16 118.4(20)
H17A O17 H17B 109.8(31)
H18A O18 H18B 102.9(30)

loop_
_geom_bond_atom_site_label_1
_geom_bond_atom_site_label_2
_geom_bond_distance
N1 C2 1.345(3)
N1 C9 1.345(3)
C2 C3 1.443(4)
C2 C11 1.463(3)
C3 O10 1.259(3)
C3 N4 1.366(3)
N4 C5 1.391(3)
N4 C9 1.402(3)
C5 C6 1.333(4)
C5 H5 1.02(3)
C6 N7 1.375(3)
C6 H6 0.94(4)
N7 C8 1.345(3)
N7 H7 0.96(3)
C8 C9 1.352(3)
C8 H8 0.97(3)
C11 C12 1.390(4)
C11 C16 1.392(4)
C12 C13 1.379(4)
C12 H12 0.95(4)
C13 C14 1.386(5)
C13 H13 0.99(3)
C14 C15 1.370(4)
C14 H14 0.98(3)
C15 C16 1.391(4)
C15 H15 1.02(3)
C16 H16 1.02(3)
O17 H17A 0.93(4)
O17 H17B 0.86(4)
O18 H18A 0.94(4)
O18 H18B 0.89(4)

loop_
_geom_torsion_atom_site_label_1
_geom_torsion_atom_site_label_2
_geom_torsion_atom_site_label_3
_geom_torsion_atom_site_label_4
_geom_torsion
C9 N1 C2 C3 -0.4(3)
C9 N1 C2 C11 179.8(2)
N1 C2 C3 O10 180.0(2)
C11 C2 C3 O10 -0.1(4)
N1 C2 C3 N4 1.1(3)
C11 C2 C3 N4 -179.0(2)
O10 C3 N4 C5 0.3(4)
C2 C3 N4 C5 179.3(2)
O10 C3 N4 C9 179.6(2)
C2 C3 N4 C9 -1.4(2)
C3 N4 C5 C6 179.0(2)
C9 N4 C5 C6 -0.2(3)
N4 C5 C6 N7 -1.2(4)
C5 C6 N7 C8 2.0(4)
C6 N7 C8 C9 -1.3(4)
C2 N1 C9 C8 179.2(3)
C2 N1 C9 N4 -0.6(2)
N7 C8 C9 N1 -179.9(2)
N7 C8 C9 N4 -0.1(3)
C3 N4 C9 N1 1.3(3)
C5 N4 C9 N1 -179.3(2)
C3 N4 C9 C8 -178.5(2)
C5 N4 C9 C8 0.9(3)
N1 C2 C11 C12 -177.3(2)
C3 C2 C11 C12 2.9(4)
N1 C2 C11 C16 2.6(3)
C3 C2 C11 C16 -177.2(2)
C16 C11 C12 C13 0.2(4)
C2 C11 C12 C13 -180.0(3)
C11 C12 C13 C14 0.2(5)
C12 C13 C14 C15 -0.4(5)
C13 C14 C15 C16 0.2(5)
C14 C15 C16 C11 0.1(4)
C12 C11 C16 C15 -0.3(4)
C2 C11 C16 C15 179.8(2)
